data_7014404
loop_
_publ_author_name
'Hector, Andrew L.'
'Levason, William'
'Reid, Gillian'
'Webster, Michael'
'Zhang, Wenjian'

_publ_section_title
;
 Supramolecular assemblies of germanium(II) halides with O-, S- and
 Se-donor macrocycles - the effects of donor atom type upon structure.
;
_journal_issue 3
_journal_name_full 'Dalton transactions (Cambridge, England : 2003)'
_journal_page_first 694
_journal_page_last 700
_journal_paper_doi 10.1039/c0dt00749h
_journal_volume 40
_journal_year 2011
_chemical_absolute_configuration ad
_chemical_formula_moiety 'C12 H24 Cl4 Ge2 Se4, C H2 Cl2'
_chemical_formula_sum 'C13 H26 Cl6 Ge2 Se4'
_chemical_formula_weight 856.06
_chemical_name_common
;
(1,5,9,13-
tetraselenacyclohexadecane)bis(dichlorogermanium(ii)) dichloromethane
solvate
;
_chemical_name_systematic
;
(1,5,9,13-tetraselenacyclohexadecane)bis(dichlorogermanium(II))
dichloromethane solvate
;
_space_group_IT_number 113
_space_group_name_Hall 'P -4 2ab'
_symmetry_cell_setting tetragonal
_symmetry_space_group_name_Hall 'P -4 2ab'
_symmetry_space_group_name_H-M 'P -4 21 m'
_atom_sites_solution_hydrogens geom
_atom_sites_solution_primary direct
_atom_sites_solution_secondary difmap
_audit_creation_date 2010-03-22
_audit_creation_method 'SHELXL-97 + hand edit'
_cell_angle_alpha 90.00
_cell_angle_beta 90.00
_cell_angle_gamma 90.00
_cell_formula_units_Z 2
_cell_length_a 15.6517(15)
_cell_length_b 15.6517(15)
_cell_length_c 5.2707(5)
_cell_measurement_reflns_used 1623
_cell_measurement_temperature 120(2)
_cell_measurement_theta_max 27.48
_cell_measurement_theta_min 2.91
_cell_volume 1291.2(2)
_computing_cell_refinement 'DENZO (Otwinowski & Minor, 1997)'
_computing_data_collection 'COLLECT (Hooft, R.W.W., 1998)'
_computing_data_reduction 'DENZO (Otwinowski & Minor, 1997)'
_computing_structure_refinement 'SHELXL-97 (Sheldrick, 1997)'
_computing_structure_solution 'SHELXS-97 (Sheldrick, 1997)'
_diffrn_ambient_temperature 120(2)
_diffrn_measured_fraction_theta_full 0.997
_diffrn_measured_fraction_theta_max 0.997
_diffrn_measurement_device_type 'Bruker-Nonius 95mm CCD camera on \k-goniostat'
_diffrn_measurement_method '\f & \w scans'
_diffrn_radiation_monochromator '10cm confocal mirrors'
_diffrn_radiation_source 'Bruker-Nonius FR591 rotating anode'
_diffrn_radiation_type MoK\a
_diffrn_radiation_wavelength 0.71073
_diffrn_reflns_av_R_equivalents 0.0377
_diffrn_reflns_av_sigmaI/netI 0.0302
_diffrn_reflns_limit_h_max 20
_diffrn_reflns_limit_h_min -20
_diffrn_reflns_limit_k_max 20
_diffrn_reflns_limit_k_min -20
_diffrn_reflns_limit_l_max 6
_diffrn_reflns_limit_l_min -6
_diffrn_reflns_number 10552
_diffrn_reflns_theta_full 27.49
_diffrn_reflns_theta_max 27.49
_diffrn_reflns_theta_min 2.91
_diffrn_standards_number 0
_exptl_absorpt_coefficient_mu 8.586
_exptl_absorpt_correction_T_max 1.0000
_exptl_absorpt_correction_T_min 0.7728
_exptl_absorpt_correction_type multi-scan
_exptl_absorpt_process_details 'G.M. Sheldrick, (2007). SADABS. Version 2007/2. Bruker AXS Inc.'
_exptl_crystal_colour colourless
_exptl_crystal_density_diffrn 2.202
_exptl_crystal_density_method 'not measured'
_exptl_crystal_description block
_exptl_crystal_F_000 812
_exptl_crystal_size_max 0.07
_exptl_crystal_size_mid 0.05
_exptl_crystal_size_min 0.03
_refine_diff_density_max 0.347
_refine_diff_density_min -0.326
_refine_diff_density_rms 0.080
_refine_ls_abs_structure_details 'Flack H D (1983), Acta Cryst. A39, 876-881'
_refine_ls_abs_structure_Flack 0.061(13)
_refine_ls_extinction_method none
_refine_ls_goodness_of_fit_ref 1.124
_refine_ls_hydrogen_treatment constr
_refine_ls_matrix_type full
_refine_ls_number_parameters 73
_refine_ls_number_reflns 1539
_refine_ls_number_restraints 6
_refine_ls_restrained_S_all 1.122
_refine_ls_R_factor_all 0.0229
_refine_ls_R_factor_gt 0.0199
_refine_ls_shift/su_max 0.001
_refine_ls_shift/su_mean 0.000
_refine_ls_structure_factor_coef Fsqd
_refine_ls_weighting_details 'w=1/[\s^2^(Fo^2^)+(0.0000P)^2^+0.9680P] where P=(Fo^2^+2Fc^2^)/3'
_refine_ls_weighting_scheme calc
_refine_ls_wR_factor_gt 0.0401
_refine_ls_wR_factor_ref 0.0414
_reflns_number_gt 1459
_reflns_number_total 1539
_reflns_threshold_expression I>2sigma(I)
_cod_data_source_file C0DT00749H.TXT
_cod_data_source_block 09wz819
_cod_database_code 7014404

loop_
_symmetry_equiv_pos_as_xyz
'x, y, z'
'-x, -y, z'
'y, -x, -z'
'-y, x, -z'
'-x+1/2, y+1/2, -z'
'x+1/2, -y+1/2, -z'
'-y+1/2, -x+1/2, z'
'y+1/2, x+1/2, z'

loop_
_atom_site_label
_atom_site_type_symbol
_atom_site_fract_x
_atom_site_fract_y
_atom_site_fract_z
_atom_site_U_iso_or_equiv
_atom_site_adp_type
_atom_site_occupancy
_atom_site_symmetry_multiplicity
_atom_site_calc_flag
_atom_site_refinement_flags
_atom_site_disorder_assembly
_atom_site_disorder_group
Ge1 Ge 0.231519(18) 0.268481(18) 0.31809(9) 0.01692(10) Uani 1 2 d S . .
Cl1 Cl 0.31334(5) 0.18666(5) 0.5808(2) 0.0274(2) Uani 1 2 d S . .
Cl2 Cl 0.16005(5) 0.33995(5) 0.6287(2) 0.0272(2) Uani 1 2 d S . .
Se1 Se 0.350431(17) 0.407172(17) 0.30359(6) 0.01677(8) Uani 1 1 d . . .
C1 C 0.40338(19) 0.36134(18) -0.0048(6) 0.0180(6) Uani 1 1 d . . .
H1A H 0.3589 0.3375 -0.1183 0.022 Uiso 1 1 calc R . .
H1B H 0.4337 0.4074 -0.0968 0.022 Uiso 1 1 calc R . .
C2 C 0.46619(18) 0.29150(17) 0.0709(6) 0.0176(6) Uani 1 1 d . . .
H2A H 0.5038 0.3134 0.2071 0.021 Uiso 1 1 calc R . .
H2B H 0.4339 0.2424 0.1402 0.021 Uiso 1 1 calc R . .
C3 C 0.52120(17) 0.26089(18) -0.1492(6) 0.0197(6) Uani 1 1 d . . .
H3A H 0.4834 0.2367 -0.2816 0.024 Uiso 1 1 calc R . .
H3B H 0.5588 0.2143 -0.0881 0.024 Uiso 1 1 calc R . .
Cl3 Cl 0.44580(14) 0.05420(14) 0.3396(10) 0.0633(11) Uani 0.50 2 d SPD . .
Cl4 Cl 0.45211(16) 0.04789(16) -0.0096(7) 0.0554(8) Uani 0.50 2 d SPD . .
C4 C 0.4765(4) 0.0235(4) 0.305(2) 0.040(3) Uani 0.50 2 d SPD . .
H4A H 0.4960 0.0762 0.3907 0.048 Uiso 0.25 1 calc PR . .
H4B H 0.4238 0.0040 0.3907 0.048 Uiso 0.25 1 calc PR . .

loop_
_atom_site_aniso_label
_atom_site_aniso_U_11
_atom_site_aniso_U_22
_atom_site_aniso_U_33
_atom_site_aniso_U_23
_atom_site_aniso_U_13
_atom_site_aniso_U_12
Ge1 0.01753(13) 0.01753(13) 0.0157(2) 0.00019(15) -0.00019(15) -0.00293(16)
Cl1 0.0238(3) 0.0238(3) 0.0347(6) 0.0088(4) -0.0088(4) -0.0053(4)
Cl2 0.0272(3) 0.0272(3) 0.0271(6) -0.0065(3) 0.0065(3) -0.0013(4)
Se1 0.02031(14) 0.01638(13) 0.01363(14) -0.00033(13) 0.00088(14) 0.00024(11)
C1 0.0185(14) 0.0203(15) 0.0151(14) 0.0005(12) 0.0016(12) 0.0014(13)
C2 0.0200(14) 0.0164(14) 0.0165(15) 0.0011(12) 0.0018(13) 0.0008(11)
C3 0.0170(13) 0.0176(14) 0.0245(17) 0.0008(14) -0.0013(13) -0.0010(11)
Cl3 0.0356(9) 0.0356(9) 0.119(3) -0.0043(16) 0.0043(16) 0.0068(12)
Cl4 0.0533(12) 0.0533(12) 0.060(2) 0.0096(13) -0.0096(13) -0.0211(15)
C4 0.026(3) 0.026(3) 0.068(7) 0.007(5) -0.007(5) 0.003(4)

loop_
_atom_type_symbol
_atom_type_description
_atom_type_scat_dispersion_real
_atom_type_scat_dispersion_imag
_atom_type_scat_source
C C 0.0033 0.0016 'International Tables Vol C Tables 4.2.6.8 and 6.1.1.4'
H H 0.0000 0.0000 'International Tables Vol C Tables 4.2.6.8 and 6.1.1.4'
Cl Cl 0.1484 0.1585 'International Tables Vol C Tables 4.2.6.8 and 6.1.1.4'
Ge Ge 0.1547 1.8001 'International Tables Vol C Tables 4.2.6.8 and 6.1.1.4'
Se Se -0.0929 2.2259 'International Tables Vol C Tables 4.2.6.8 and 6.1.1.4'

loop_
_geom_angle_atom_site_label_1
_geom_angle_atom_site_label_2
_geom_angle_atom_site_label_3
_geom_angle
_geom_angle_site_symmetry_1
_geom_angle_site_symmetry_3
_geom_angle_publ_flag
Cl2 Ge1 Cl1 96.62(5) . . ?
Cl2 Ge1 Se1 88.053(10) . . ?
Cl1 Ge1 Se1 94.418(10) . . ?
Cl2 Ge1 Se1 88.053(10) . 7 ?
Cl1 Ge1 Se1 94.418(10) . 7 ?
Se1 Ge1 Se1 170.701(19) . 7 ?
C1 Se1 C3 99.57(12) . 3_565 ?
C1 Se1 Ge1 91.12(9) . . ?
C3 Se1 Ge1 88.85(8) 3_565 . ?
C2 C1 Se1 108.5(2) . . ?
C2 C1 H1A 110.0 . . ?
Se1 C1 H1A 110.0 . . ?
C2 C1 H1B 110.0 . . ?
Se1 C1 H1B 110.0 . . ?
H1A C1 H1B 108.4 . . ?
C3 C2 C1 113.0(3) . . ?
C3 C2 H2A 109.0 . . ?
C1 C2 H2A 109.0 . . ?
C3 C2 H2B 109.0 . . ?
C1 C2 H2B 109.0 . . ?
H2A C2 H2B 107.8 . . ?
C2 C3 Se1 114.38(19) . 4_655 ?
C2 C3 H3A 108.7 . . ?
Se1 C3 H3A 108.7 4_655 . ?
C2 C3 H3B 108.7 . . ?
Se1 C3 H3B 108.7 4_655 . ?
H3A C3 H3B 107.6 . . ?
Cl3 C4 Cl4 114.2(8) 2_655 . ?
Cl3 C4 H4A 108.7 2_655 . ?
Cl4 C4 H4A 108.7 . . ?
Cl3 C4 H4B 108.7 2_655 . ?
Cl4 C4 H4B 108.7 . . ?
H4A C4 H4B 107.6 . . ?

loop_
_geom_bond_atom_site_label_1
_geom_bond_atom_site_label_2
_geom_bond_distance
_geom_bond_site_symmetry_2
_geom_bond_publ_flag
Ge1 Cl2 2.2765(11) . ?
Ge1 Cl1 2.2799(12) . ?
Ge1 Se1 2.8604(4) . ?
Ge1 Se1 2.8604(4) 7 ?
Se1 C1 1.961(3) . ?
Se1 C3 1.971(3) 3_565 ?
C1 C2 1.523(4) . ?
C1 H1A 0.9900 . ?
C1 H1B 0.9900 . ?
C2 C3 1.522(4) . ?
C2 H2A 0.9900 . ?
C2 H2B 0.9900 . ?
C3 Se1 1.971(3) 4_655 ?
C3 H3A 0.9900 . ?
C3 H3B 0.9900 . ?
Cl3 C4 1.730(9) 2_655 ?
Cl4 C4 1.742(11) . ?
C4 Cl3 1.730(9) 2_655 ?
C4 H4A 0.9900 . ?
C4 H4B 0.9900 . ?
